data_7019806
loop_
_publ_author_name
'Gabb, David'
'Pradeep, Chullikkattil P.'
'Miras, Haralampos N.'
'Mitchell, Scott G.'
'Long, De-Liang'
'Cronin, Leroy'

_publ_section_title
;
 Organic-soluble lacunary {M(2)(P(2)W(15))(2)} polyoxometalate sandwiches
 showing a previously unseen \a\b\b\a isomerism.
;
_journal_issue 33
_journal_name_full 'Dalton transactions (Cambridge, England : 2003)'
_journal_page_first 10000
_journal_page_last 10005
_journal_paper_doi 10.1039/c2dt30616f
_journal_volume 41
_journal_year 2012
_chemical_formula_sum 'C156 H352 Mn2 N15 Na O112 P4 W30'
_chemical_formula_weight 10002.78
_chemical_name_systematic
;
?
;
_space_group_IT_number 2
_symmetry_cell_setting triclinic
_symmetry_space_group_name_Hall '-P 1'
_symmetry_space_group_name_H-M 'P -1'
_atom_sites_solution_hydrogens geom
_atom_sites_solution_primary direct
_atom_sites_solution_secondary difmap
_audit_creation_method SHELXL-97
_cell_angle_alpha 70.288(2)
_cell_angle_beta 89.395(2)
_cell_angle_gamma 67.700(2)
_cell_formula_units_Z 1
_cell_length_a 15.4501(2)
_cell_length_b 19.6621(4)
_cell_length_c 28.1389(5)
_cell_measurement_reflns_used 58400
_cell_measurement_temperature 150(2)
_cell_measurement_theta_max 26.0
_cell_measurement_theta_min 2.87
_cell_volume 7377.3(3)
_computing_cell_refinement
;
CrysAlisPro, Agilent Technologies,
Version 1.171.35.11 (release 16-05-2011 CrysAlis171 .NET)
(compiled May 16 2011,17:55:39)
;
_computing_data_collection
;
CrysAlisPro, Agilent Technologies,
Version 1.171.35.11 (release 16-05-2011 CrysAlis171 .NET)
(compiled May 16 2011,17:55:39)
;
_computing_data_reduction
;
CrysAlisPro, Agilent Technologies,
Version 1.171.35.11 (release 16-05-2011 CrysAlis171 .NET)
(compiled May 16 2011,17:55:39)
;
_computing_structure_refinement 'SHELXL-97 (Sheldrick, 2008)'
_computing_structure_solution 'SHELXL-97 (Sheldrick, 2008)'
_diffrn_ambient_temperature 150(2)
_diffrn_measured_fraction_theta_full 0.999
_diffrn_measured_fraction_theta_max 0.999
_diffrn_measurement_device_type 'Xcalibur, Atlas, Gemini ultra'
_diffrn_measurement_method '\w & \p scans'
_diffrn_radiation_monochromator graphite
_diffrn_radiation_source 'fine-focus sealed tube'
_diffrn_radiation_type MoK\a
_diffrn_radiation_wavelength 0.71073
_diffrn_reflns_av_R_equivalents 0.0370
_diffrn_reflns_av_sigmaI/netI 0.0251
_diffrn_reflns_limit_h_max 19
_diffrn_reflns_limit_h_min -19
_diffrn_reflns_limit_k_max 24
_diffrn_reflns_limit_k_min -24
_diffrn_reflns_limit_l_max 34
_diffrn_reflns_limit_l_min -34
_diffrn_reflns_number 146141
_diffrn_reflns_theta_full 26.00
_diffrn_reflns_theta_max 26.00
_diffrn_reflns_theta_min 2.88
_diffrn_standards_decay_% none
_exptl_absorpt_coefficient_mu 11.817
_exptl_absorpt_correction_T_max 0.3845
_exptl_absorpt_correction_T_min 0.0740
_exptl_absorpt_correction_type analytical
_exptl_absorpt_process_details
;
CrysAlisPro, Agilent Technologies,
Version 1.171.35.11 (release 16-05-2011 CrysAlis171 .NET)
(compiled May 16 2011,17:55:39)
Analytical numeric absorption correction using a multifaceted crystal
model based on expressions derived by R.C. Clark & J.S. Reid.
(Clark, R. C. & Reid, J. S. (1995). Acta Cryst. A51, 887-897)
;
_exptl_crystal_colour brown
_exptl_crystal_density_diffrn 2.251
_exptl_crystal_density_meas ?
_exptl_crystal_density_method 'not measured'
_exptl_crystal_description block
_exptl_crystal_F_000 4630
_exptl_crystal_size_max 0.46
_exptl_crystal_size_mid 0.21
_exptl_crystal_size_min 0.10
_refine_diff_density_max 3.69
_refine_diff_density_min -1.66
_refine_diff_density_rms 0.21
_refine_ls_extinction_coef none
_refine_ls_extinction_method none
_refine_ls_goodness_of_fit_ref 1.081
_refine_ls_hydrogen_treatment constr
_refine_ls_matrix_type full
_refine_ls_number_parameters 1425
_refine_ls_number_reflns 28945
_refine_ls_number_restraints 87
_refine_ls_restrained_S_all 1.081
_refine_ls_R_factor_all 0.0421
_refine_ls_R_factor_gt 0.0349
_refine_ls_shift/su_max 0.002
_refine_ls_shift/su_mean 0.000
_refine_ls_structure_factor_coef Fsqd
_refine_ls_weighting_details 'calc w=1/[\s^2^(Fo^2^)+(0.0539P)^2^+66.5429P] where P=(Fo^2^+2Fc^2^)/3'
_refine_ls_weighting_scheme calc
_refine_ls_wR_factor_gt 0.1029
_refine_ls_wR_factor_ref 0.1075
_reflns_number_gt 25300
_reflns_number_total 28945
_reflns_threshold_expression >2\s(I)
_cod_data_source_file c2dt30616f.txt
_cod_data_source_block dg6-24d_mn
_cod_depositor_comments
;
The following automatic conversions were performed:

'_exptl_crystal_density_meas' value 'none' was changed to '?' - the
value is perceived as not measured.

Automatic conversion script
Id: cif_fix_values 3008 2015-01-20 13:52:24Z robertas 
;
_cod_original_cell_volume 7377.3(2)
_cod_original_sg_symbol_H-M P-1
_cod_database_code 7019806

loop_
_symmetry_equiv_pos_as_xyz
'x, y, z'
'-x, -y, -z'

loop_
_atom_site_label
_atom_site_type_symbol
_atom_site_fract_x
_atom_site_fract_y
_atom_site_fract_z
_atom_site_U_iso_or_equiv
_atom_site_adp_type
_atom_site_occupancy
_atom_site_symmetry_multiplicity
_atom_site_calc_flag
_atom_site_refinement_flags
W1 W -0.139644(11) 0.192187(9) 0.079365(7) 0.02259(4) Uani 1 1 d .
W2 W -0.295085(11) 0.087980(10) 0.087952(7) 0.02278(4) Uani 1 1 d .
W3 W -0.203437(11) -0.109891(10) 0.141204(7) 0.02260(4) Uani 1 1 d .
W4 W 0.053155(12) -0.218917(9) 0.144182(6) 0.02191(4) Uani 1 1 d .
W5 W 0.198385(11) -0.126624(10) 0.136609(7) 0.02223(4) Uani 1 1 d .
W6 W 0.095244(11) 0.092243(10) 0.092453(7) 0.02192(4) Uani 1 1 d .
W7 W -0.125316(11) 0.172393(10) 0.217330(7) 0.02287(4) Uani 1 1 d .
W8 W -0.284905(11) 0.069759(10) 0.229132(6) 0.02182(4) Uani 1 1 d .
W9 W -0.193646(12) -0.127775(10) 0.278962(7) 0.02412(4) Uani 1 1 d .
W10 W 0.062601(12) -0.235730(10) 0.284081(7) 0.02444(4) Uani 1 1 d .
W11 W 0.207929(12) -0.142469(10) 0.274066(7) 0.02515(5) Uani 1 1 d .
W12 W 0.108899(11) 0.073007(10) 0.229455(7) 0.02269(4) Uani 1 1 d .
W13 W -0.144478(12) 0.050491(10) 0.345941(7) 0.02475(4) Uani 1 1 d .
W14 W -0.035288(13) -0.148914(10) 0.383675(7) 0.02684(5) Uani 1 1 d .
W15 W 0.095717(12) -0.041404(10) 0.362611(7) 0.02591(4) Uani 1 1 d .
Mn1 Mn -0.04571(4) 0.09664(3) -0.01686(2) 0.01946(16) Uani 1 1 d .
Na1 Na -0.1858(6) 0.0054(5) 0.0029(3) 0.054(2) Uiso 0.30 1 d P
P1 P -0.04713(7) -0.01381(6) 0.10161(4) 0.0172(2) Uani 1 1 d .
P2 P -0.03747(7) -0.03286(6) 0.25707(4) 0.0190(3) Uani 1 1 d .
O1 O -0.02561(18) 0.04313(16) 0.22690(11) 0.0208(7) Uani 1 1 d .
O2 O 0.0211(2) -0.18416(16) 0.07723(11) 0.0247(8) Uani 1 1 d .
O3 O -0.21745(19) -0.10977(17) 0.20524(11) 0.0248(8) Uani 1 1 d .
O4 O 0.20352(19) -0.14781(17) 0.20605(11) 0.0260(8) Uani 1 1 d .
O5 O 0.1770(2) -0.21858(17) 0.14261(12) 0.0272(8) Uani 1 1 d .
O6 O 0.04267(19) -0.10488(16) 0.25360(11) 0.0222(8) Uani 1 1 d .
O7 O -0.1465(2) 0.17161(16) 0.01430(11) 0.0237(8) Uani 1 1 d .
O8 O -0.23523(19) 0.15435(16) 0.09393(11) 0.0231(8) Uani 1 1 d .
O9 O 0.08255(19) 0.07004(17) 0.02986(11) 0.0248(8) Uani 1 1 d .
O10 O -0.13408(19) -0.02956(16) 0.24156(11) 0.0226(8) Uani 1 1 d .
O11 O -0.29517(19) 0.06579(17) 0.16703(11) 0.0245(8) Uani 1 1 d .
O12 O 0.0006(2) 0.16593(16) 0.22304(11) 0.0254(8) Uani 1 1 d .
O13 O 0.03724(18) -0.09174(16) 0.13289(11) 0.0221(8) Uani 1 1 d .
O14 O 0.16134(19) -0.09119(16) 0.05959(11) 0.0244(8) Uani 1 1 d .
O15 O -0.11471(19) 0.18325(16) 0.14591(11) 0.0246(8) Uani 1 1 d .
O16 O -0.03441(18) 0.05673(16) 0.10797(11) 0.0215(7) Uani 1 1 d .
O17 O -0.04910(19) -0.00648(16) 0.04563(11) 0.0216(7) Uani 1 1 d .
O18 O -0.22470(19) 0.14051(16) 0.21013(11) 0.0241(8) Uani 1 1 d .
O19 O -0.0146(2) 0.02963(17) 0.37445(12) 0.0293(9) Uani 1 1 d .
O20 O 0.3161(2) -0.16152(18) 0.13157(12) 0.0302(9) Uani 1 1 d .
O21 O 0.0748(2) -0.22905(17) 0.21937(11) 0.0265(8) Uani 1 1 d .
O22 O -0.0156(2) 0.18582(16) 0.06397(12) 0.0250(8) Uani 1 1 d .
O23 O 0.0792(2) -0.31806(17) 0.16110(12) 0.0296(9) Uani 1 1 d .
O24 O 0.1790(2) 0.12954(17) 0.07587(12) 0.0285(8) Uani 1 1 d .
O25 O -0.1224(2) -0.05170(17) 0.39295(12) 0.0288(9) Uani 1 1 d .
O26 O -0.1205(2) 0.12788(16) 0.28852(11) 0.0249(8) Uani 1 1 d .
O27 O 0.1018(2) 0.03445(17) 0.30170(11) 0.0268(8) Uani 1 1 d .
O28 O -0.26136(19) 0.08949(17) 0.02721(11) 0.0261(8) Uani 1 1 d .
O29 O -0.14043(18) -0.01681(16) 0.12069(11) 0.0217(8) Uani 1 1 d .
O30 O -0.1452(2) -0.13159(17) 0.34014(11) 0.0268(8) Uani 1 1 d .
O31 O 0.08760(19) 0.09685(16) 0.15836(11) 0.0249(8) Uani 1 1 d .
O32 O -0.29586(19) -0.02921(17) 0.26378(12) 0.0258(8) Uani 1 1 d .
O33 O -0.0764(2) -0.17917(17) 0.15516(11) 0.0265(8) Uani 1 1 d .
O34 O -0.1784(2) -0.09309(18) 0.06128(12) 0.0308(8) Uani 1 1 d .
O35 O 0.1947(2) 0.10701(18) 0.23063(12) 0.0308(8) Uani 1 1 d .
O36 O -0.2553(2) -0.17194(18) 0.13865(13) 0.0326(9) Uani 1 1 d .
O37 O -0.2318(2) 0.05356(17) 0.30122(11) 0.0253(8) Uani 1 1 d .
O38 O 0.1850(2) -0.23550(17) 0.29800(12) 0.0291(9) Uani 1 1 d .
O39 O 0.0363(2) -0.20931(17) 0.34845(11) 0.0282(8) Uani 1 1 d .
O40 O 0.1795(2) -0.03304(16) 0.23833(11) 0.0253(8) Uani 1 1 d .
O41 O -0.03226(19) -0.04010(16) 0.31423(11) 0.0224(8) Uani 1 1 d .
O42 O 0.0649(2) -0.12775(18) 0.40410(12) 0.0299(9) Uani 1 1 d .
O43 O -0.0718(2) -0.19579(17) 0.27336(11) 0.0261(8) Uani 1 1 d .
O44 O -0.30624(19) -0.01217(17) 0.10766(12) 0.0269(8) Uani 1 1 d .
O45 O -0.3972(2) 0.13155(18) 0.23163(12) 0.0291(9) Uani 1 1 d .
O46 O -0.1852(2) 0.26973(17) 0.20757(12) 0.0295(9) Uani 1 1 d .
O47 O 0.1792(2) -0.04638(19) 0.40474(12) 0.0326(9) Uani 1 1 d .
O48 O -0.2010(2) 0.29165(17) 0.05271(12) 0.0310(9) Uani 1 1 d .
O49 O 0.3274(2) -0.18092(19) 0.28813(13) 0.0344(9) Uani 1 1 d .
O50 O 0.16824(19) -0.01799(16) 0.12217(11) 0.0227(8) Uani 1 1 d .
O51 O -0.2502(2) -0.18989(18) 0.30000(12) 0.0329(9) Uani 1 1 d .
O52 O -0.2118(2) 0.10726(18) 0.37804(12) 0.0326(9) Uani 1 1 d .
O53 O 0.1708(2) -0.11603(18) 0.33101(11) 0.0297(8) Uani 1 1 d .
O54 O 0.0901(2) -0.33475(18) 0.31401(12) 0.0344(10) Uani 1 1 d .
O55 O -0.4116(2) 0.15137(19) 0.07221(12) 0.0313(9) Uani 1 1 d .
O56 O -0.0405(2) -0.21811(19) 0.43926(12) 0.0369(10) Uani 1 1 d .
N1 N -0.5466(3) -0.0079(2) 0.17962(16) 0.0464(13) Uani 1 1 d D
N2 N -0.4512(3) 0.3524(2) 0.23692(18) 0.0520(16) Uani 1 1 d D
N3 N -0.1699(3) -0.1199(2) 0.54690(14) 0.0344(11) Uani 1 1 d D
N4 N 0.0337(3) 0.3663(2) -0.04800(16) 0.0466(13) Uani 1 1 d D
N5 N 0.2046(5) -0.4332(4) 0.4590(3) 0.034(3) Uani 0.40 1 d PD
N6 N 0.5174(6) -0.4105(5) 0.0933(4) 0.030(2) Uiso 0.40 1 d PD
N7 N -0.2010(5) 0.5260(4) 0.0235(3) 0.068(2) Uiso 0.80 1 d PD
N8 N -0.5762(5) 0.1367(4) 0.3902(3) 0.072(2) Uiso 0.80 1 d PD
N9 N -0.2105(8) -0.4116(7) 0.3027(5) 0.047(4) Uiso 0.30 1 d PD
N10 N -0.3756(15) -0.3421(12) 0.4427(4) 0.076(6) Uiso 0.30 1 d PD
N11 N -0.0538(13) -0.3756(10) 0.5712(4) 0.061(5) Uiso 0.30 1 d PD
C1 C -0.4473(3) -0.0726(3) 0.1883(2) 0.0530(19) Uani 1 1 d D
H1A H -0.4221 -0.0650 0.1553 0.064 Uiso 1 1 calc R
H1B H -0.4062 -0.0653 0.2113 0.064 Uiso 1 1 calc R
C2 C -0.4395(5) -0.1558(3) 0.2104(3) 0.070(3) Uani 1 1 d D
H2A H -0.4875 -0.1581 0.2338 0.083 Uiso 1 1 calc R
H2B H -0.3766 -0.1895 0.2308 0.083 Uiso 1 1 calc R
C3 C -0.4528(5) -0.1892(4) 0.1709(3) 0.090(3) Uani 1 1 d D
H3A H -0.5209 -0.1698 0.1590 0.108 Uiso 1 1 calc R
H3B H -0.4211 -0.1720 0.1411 0.108 Uiso 1 1 calc R
C4 C -0.4108(11) -0.2782(6) 0.1947(6) 0.075(4) Uiso 0.50 1 d PD
H4A H -0.3613 -0.2953 0.2228 0.113 Uiso 0.50 1 calc PR
H4B H -0.3837 -0.3005 0.1690 0.113 Uiso 0.50 1 calc PR
H4C H -0.4603 -0.2963 0.2079 0.113 Uiso 0.50 1 calc PR
C5 C -0.6100(3) -0.0093(3) 0.13925(19) 0.0453(16) Uani 1 1 d D
H5A H -0.6108 -0.0625 0.1498 0.054 Uiso 1 1 calc R
H5B H -0.6753 0.0287 0.1374 0.054 Uiso 1 1 calc R
C6 C -0.5798(4) 0.0107(3) 0.08700(19) 0.0512(17) Uani 1 1 d D
H6A H -0.5108 -0.0182 0.0895 0.061 Uiso 1 1 calc R
H6B H -0.5945 0.0679 0.0722 0.061 Uiso 1 1 calc R
C7 C -0.6315(4) -0.0117(4) 0.0528(2) 0.067(2) Uani 1 1 d D
H7A H -0.6238 -0.0669 0.0708 0.080 Uiso 1 1 calc R
H7B H -0.6997 0.0221 0.0478 0.080 Uiso 1 1 calc R
C8 C -0.6010(6) -0.0048(6) 0.0037(3) 0.033(2) Uiso 0.50 1 d PD
H8A H -0.6012 0.0478 -0.0130 0.050 Uiso 0.50 1 calc PR
H8B H -0.6439 -0.0127 -0.0172 0.050 Uiso 0.50 1 calc PR
H8C H -0.5369 -0.0447 0.0078 0.050 Uiso 0.50 1 calc PR
C9 C -0.5350(3) 0.0696(3) 0.1621(2) 0.0463(15) Uani 1 1 d D
H9A H -0.5002 0.0726 0.1322 0.056 Uiso 1 1 calc R
H9B H -0.4956 0.0695 0.1896 0.056 Uiso 1 1 calc R
C10 C -0.6260(4) 0.1434(3) 0.1476(2) 0.0531(17) Uani 1 1 d D
H10A H -0.6654 0.1454 0.1192 0.064 Uiso 1 1 calc R
H10B H -0.6619 0.1412 0.1770 0.064 Uiso 1 1 calc R
C11 C -0.6061(4) 0.2161(3) 0.1318(3) 0.061(2) Uani 1 1 d D
H11A H -0.5713 0.2158 0.1613 0.073 Uiso 1 1 calc R
H11B H -0.5648 0.2151 0.1047 0.073 Uiso 1 1 calc R
C12 C -0.6929(5) 0.2904(4) 0.1128(3) 0.074(3) Uani 1 1 d D
H12A H -0.7254 0.2930 0.0821 0.111 Uiso 1 1 calc R
H12B H -0.6755 0.3357 0.1046 0.111 Uiso 1 1 calc R
H12C H -0.7349 0.2914 0.1391 0.111 Uiso 1 1 calc R
C13 C -0.5921(4) -0.0211(4) 0.2287(2) 0.064(2) Uani 1 1 d D
H13A H -0.6561 0.0214 0.2215 0.077 Uiso 1 1 calc R
H13B H -0.5999 -0.0714 0.2373 0.077 Uiso 1 1 calc R
C14 C -0.5406(6) -0.0237(5) 0.2749(3) 0.063(3) Uiso 0.70 1 d PD
H14A H -0.5394 0.0284 0.2694 0.076 Uiso 0.70 1 calc PR
H14B H -0.4748 -0.0634 0.2820 0.076 Uiso 0.70 1 calc PR
C15 C -0.5955(11) -0.0461(15) 0.3197(6) 0.084(8) Uiso 0.30 1 d PD
C17 C -0.4118(4) 0.3143(3) 0.1987(2) 0.0457(17) Uani 1 1 d D
H17A H -0.4102 0.2603 0.2115 0.055 Uiso 1 1 calc R
H17B H -0.3458 0.3095 0.1970 0.055 Uiso 1 1 calc R
C18 C -0.4648(4) 0.3567(3) 0.14548(19) 0.0437(16) Uani 1 1 d D
H18A H -0.4675 0.4110 0.1317 0.052 Uiso 1 1 calc R
H18B H -0.5303 0.3597 0.1459 0.052 Uiso 1 1 calc R
C19 C -0.4133(4) 0.3109(3) 0.1124(2) 0.060(2) Uani 1 1 d D
H19A H -0.3468 0.3053 0.1142 0.072 Uiso 1 1 calc R
H19B H -0.4132 0.2574 0.1259 0.072 Uiso 1 1 calc R
C20 C -0.4580(7) 0.3507(5) 0.0577(3) 0.065(3) Uani 0.80 1 d PD
H20A H -0.5220 0.3523 0.0553 0.097 Uiso 0.80 1 calc PR
H20B H -0.4203 0.3211 0.0374 0.097 Uiso 0.80 1 calc PR
H20C H -0.4608 0.4045 0.0446 0.097 Uiso 0.80 1 calc PR
C21 C -0.5551(4) 0.3664(3) 0.2383(3) 0.0538(19) Uani 1 1 d D
H21A H -0.5794 0.3930 0.2629 0.065 Uiso 1 1 calc R
H21B H -0.5903 0.4031 0.2043 0.065 Uiso 1 1 calc R
C22 C -0.5768(4) 0.2931(3) 0.2528(3) 0.064(2) Uani 1 1 d D
H22A H -0.5429 0.2606 0.2328 0.077 Uiso 1 1 calc R
H22B H -0.5543 0.2614 0.2894 0.077 Uiso 1 1 calc R
C23 C -0.6812(5) 0.3155(4) 0.2425(4) 0.030(2) Uani 0.50 1 d PD
H23A H -0.7153 0.3495 0.2615 0.036 Uiso 0.50 1 calc PR
H23B H -0.7034 0.3456 0.2057 0.036 Uiso 0.50 1 calc PR
C24 C -0.7025(6) 0.2435(5) 0.2584(3) 0.074(3) Uani 0.80 1 d PD
H24A H -0.6579 0.2043 0.2461 0.111 Uiso 0.80 1 calc PR
H24B H -0.7671 0.2576 0.2439 0.111 Uiso 0.80 1 calc PR
H24C H -0.6966 0.2214 0.2957 0.111 Uiso 0.80 1 calc PR
C25 C -0.3949(5) 0.2966(4) 0.2893(2) 0.079(3) Uani 1 1 d D
H25A H -0.4024 0.2462 0.2979 0.095 Uiso 1 1 calc R
H25B H -0.3272 0.2854 0.2872 0.095 Uiso 1 1 calc R
C26 C -0.4231(9) 0.3272(6) 0.3319(3) 0.041(3) Uiso 0.40 1 d PD
H26A H -0.3987 0.3685 0.3277 0.050 Uiso 0.40 1 calc PR
H26B H -0.4929 0.3537 0.3267 0.050 Uiso 0.40 1 calc PR
C27 C -0.3949(11) 0.2739(7) 0.3846(3) 0.036(4) Uiso 0.30 1 d PD
H27A H -0.3251 0.2512 0.3911 0.043 Uiso 0.30 1 calc PR
H27B H -0.4142 0.2300 0.3884 0.043 Uiso 0.30 1 calc PR
C28 C -0.4309(10) 0.3053(6) 0.4249(4) 0.057(4) Uani 0.50 1 d PD
H28A H -0.4277 0.3567 0.4169 0.085 Uiso 0.50 1 calc PR
H28B H -0.3923 0.2688 0.4577 0.085 Uiso 0.50 1 calc PR
H28C H -0.4966 0.3112 0.4269 0.085 Uiso 0.50 1 calc PR
C29 C -0.4457(4) 0.4320(3) 0.2234(3) 0.0545(19) Uani 1 1 d D
H29A H -0.4769 0.4562 0.2480 0.065 Uiso 1 1 calc R
H29B H -0.4817 0.4665 0.1892 0.065 Uiso 1 1 calc R
C30 C -0.3464(4) 0.4300(3) 0.2232(4) 0.080(3) Uani 1 1 d D
H30A H -0.3088 0.3935 0.2567 0.096 Uiso 1 1 calc R
H30B H -0.3161 0.4092 0.1970 0.096 Uiso 1 1 calc R
C31 C -0.3449(5) 0.5102(4) 0.2125(4) 0.065(3) Uani 0.80 1 d PD
H31A H -0.3884 0.5479 0.1809 0.078 Uiso 0.80 1 calc PR
H31B H -0.3692 0.5282 0.2407 0.078 Uiso 0.80 1 calc PR
C32 C -0.2507(6) 0.5122(5) 0.2066(6) 0.062(4) Uani 0.50 1 d PD
H32A H -0.2062 0.4735 0.2370 0.093 Uiso 0.50 1 calc PR
H32B H -0.2547 0.5650 0.2022 0.093 Uiso 0.50 1 calc PR
H32C H -0.2286 0.4996 0.1766 0.093 Uiso 0.50 1 calc PR
C33 C -0.1842(3) -0.1559(3) 0.50980(18) 0.0389(14) Uani 1 1 d D
H33A H -0.1250 -0.2017 0.5129 0.047 Uiso 1 1 calc R
H33B H -0.1945 -0.1168 0.4749 0.047 Uiso 1 1 calc R
C34 C -0.2642(3) -0.1827(3) 0.51538(19) 0.0477(16) Uani 1 1 d D
H34A H -0.3239 -0.1378 0.5131 0.057 Uiso 1 1 calc R
H34B H -0.2532 -0.2241 0.5494 0.057 Uiso 1 1 calc R
C35 C -0.2736(4) -0.2151(3) 0.4745(2) 0.0575(17) Uani 1 1 d D
H35A H -0.2114 -0.2560 0.4746 0.069 Uiso 1 1 calc R
H35B H -0.3183 -0.2411 0.4835 0.069 Uiso 1 1 calc R
C36 C -0.3067(5) -0.1553(4) 0.4216(2) 0.071(2) Uani 1 1 d D
H36A H -0.3629 -0.1101 0.4219 0.106 Uiso 1 1 calc R
H36B H -0.3224 -0.1789 0.3992 0.106 Uiso 1 1 calc R
H36C H -0.2566 -0.1375 0.4092 0.106 Uiso 1 1 calc R
C37 C -0.0922(3) -0.0897(3) 0.5316(2) 0.0373(14) Uani 1 1 d D
H37A H -0.1097 -0.0541 0.4954 0.045 Uiso 1 1 calc R
H37B H -0.0909 -0.0578 0.5520 0.045 Uiso 1 1 calc R
C38 C 0.0061(3) -0.1510(3) 0.5377(2) 0.0387(15) Uani 1 1 d D
H38A H 0.0070 -0.1832 0.5170 0.046 Uiso 1 1 calc R
H38B H 0.0262 -0.1864 0.5738 0.046 Uiso 1 1 calc R
C39 C 0.0737(3) -0.1107(3) 0.5203(2) 0.0425(14) Uani 1 1 d D
H39A H 0.0519 -0.0738 0.4846 0.051 Uiso 1 1 calc R
H39B H 0.0740 -0.0799 0.5418 0.051 Uiso 1 1 calc R
C40 C 0.1728(4) -0.1709(4) 0.5243(3) 0.062(2) Uani 1 1 d D
H40A H 0.1945 -0.2072 0.5597 0.094 Uiso 1 1 calc R
H40B H 0.2153 -0.1438 0.5133 0.094 Uiso 1 1 calc R
H40C H 0.1728 -0.2006 0.5025 0.094 Uiso 1 1 calc R
C41 C -0.1422(4) -0.1819(3) 0.60001(17) 0.0395(14) Uani 1 1 d D
H41A H -0.0872 -0.2283 0.5993 0.047 Uiso 1 1 calc R
H41B H -0.1950 -0.1987 0.6088 0.047 Uiso 1 1 calc R
C42 C -0.1175(4) -0.1581(3) 0.64229(17) 0.0388(14) Uani 1 1 d D
H42A H -0.1754 -0.1194 0.6485 0.047 Uiso 1 1 calc R
H42B H -0.0728 -0.1325 0.6316 0.047 Uiso 1 1 calc R
C43 C -0.0733(4) -0.2293(3) 0.6914(2) 0.0516(17) Uani 1 1 d D
H43A H -0.0811 -0.2109 0.7205 0.062 Uiso 1 1 calc R
H43B H -0.1078 -0.2639 0.6959 0.062 Uiso 1 1 calc R
C44 C 0.0298(5) -0.2766(5) 0.6924(3) 0.074(3) Uani 1 1 d D
H44A H 0.0381 -0.2961 0.6642 0.111 Uiso 1 1 calc R
H44B H 0.0537 -0.3212 0.7248 0.111 Uiso 1 1 calc R
H44C H 0.0648 -0.2431 0.6889 0.111 Uiso 1 1 calc R
C45 C -0.2599(3) -0.0508(3) 0.54623(19) 0.0428(15) Uani 1 1 d D
H45A H -0.3076 -0.0713 0.5607 0.051 Uiso 1 1 calc R
H45B H -0.2459 -0.0256 0.5685 0.051 Uiso 1 1 calc R
C46 C -0.3016(4) 0.0109(3) 0.4940(2) 0.0532(19) Uani 1 1 d D
H46A H -0.3310 -0.0096 0.4741 0.064 Uiso 1 1 calc R
H46B H -0.2507 0.0227 0.4759 0.064 Uiso 1 1 calc R
C47 C -0.3759(4) 0.0867(3) 0.4975(3) 0.062(2) Uani 1 1 d D
H47A H -0.3461 0.1049 0.5189 0.075 Uiso 1 1 calc R
H47B H -0.3952 0.1277 0.4630 0.075 Uiso 1 1 calc R
C48 C -0.4633(4) 0.0801(5) 0.5190(4) 0.060(3) Uani 0.80 1 d PD
H48A H -0.4970 0.0670 0.4965 0.090 Uiso 0.80 1 calc PR
H48B H -0.5044 0.1305 0.5216 0.090 Uiso 0.80 1 calc PR
H48C H -0.4454 0.0387 0.5529 0.090 Uiso 0.80 1 calc PR
C49 C -0.0516(3) 0.3482(3) -0.0533(2) 0.0427(14) Uani 1 1 d D
H49A H -0.0480 0.3302 -0.0824 0.051 Uiso 1 1 calc R
H49B H -0.0483 0.3038 -0.0222 0.051 Uiso 1 1 calc R
C50 C -0.1458(4) 0.4148(4) -0.0611(3) 0.071(2) Uiso 1 1 d D
H50A H -0.1540 0.4283 -0.0300 0.085 Uiso 1 1 calc R
H50B H -0.1472 0.4616 -0.0896 0.085 Uiso 1 1 calc R
C51 C -0.2264(4) 0.3956(3) -0.0725(3) 0.060(2) Uani 1 1 d D
H51A H -0.2164 0.3790 -0.1023 0.071 Uiso 1 1 calc R
H51B H -0.2276 0.3509 -0.0430 0.071 Uiso 1 1 calc R
C52 C -0.3171(8) 0.4628(7) -0.0830(5) 0.042(3) Uiso 0.40 1 d PD
H52A H -0.3171 0.4920 -0.0609 0.063 Uiso 0.40 1 calc PR
H52B H -0.3679 0.4438 -0.0765 0.063 Uiso 0.40 1 calc PR
H52C H -0.3273 0.4975 -0.1187 0.063 Uiso 0.40 1 calc PR
C53 C 0.0325(4) 0.4357(3) -0.09425(19) 0.0530(16) Uani 1 1 d D
H53A H -0.0273 0.4815 -0.0983 0.064 Uiso 1 1 calc R
H53B H 0.0848 0.4497 -0.0871 0.064 Uiso 1 1 calc R
C54 C 0.0416(5) 0.4224(3) -0.1447(2) 0.0584(18) Uani 1 1 d D
H54A H 0.1061 0.3840 -0.1439 0.070 Uiso 1 1 calc R
H54B H -0.0039 0.4005 -0.1502 0.070 Uiso 1 1 calc R
C55 C 0.0222(5) 0.4991(4) -0.1873(3) 0.074(2) Uani 1 1 d D
H55A H 0.0576 0.5265 -0.1779 0.088 Uiso 1 1 calc R
H55B H 0.0445 0.4888 -0.2183 0.088 Uiso 1 1 calc R
C56 C -0.0799(5) 0.5503(4) -0.1982(3) 0.062(3) Uani 0.80 1 d PD
H56A H -0.1126 0.5313 -0.2171 0.093 Uiso 0.80 1 calc PR
H56B H -0.0890 0.6045 -0.2187 0.093 Uiso 0.80 1 calc PR
H56C H -0.1057 0.5491 -0.1661 0.093 Uiso 0.80 1 calc PR
C57 C 0.1212(4) 0.2915(3) -0.0415(2) 0.0493(17) Uani 1 1 d D
H57A H 0.1195 0.2484 -0.0111 0.059 Uiso 1 1 calc R
H57B H 0.1181 0.2764 -0.0714 0.059 Uiso 1 1 calc R
C58 C 0.2139(4) 0.2987(4) -0.0359(3) 0.051(2) Uani 0.80 1 d PD
H58A H 0.2177 0.3399 -0.0669 0.061 Uiso 0.80 1 calc PR
H58B H 0.2170 0.3152 -0.0066 0.061 Uiso 0.80 1 calc PR
C59 C 0.2966(5) 0.2222(4) -0.0278(3) 0.052(3) Uani 0.70 1 d PD
H59A H 0.2936 0.2060 -0.0573 0.063 Uiso 0.70 1 calc PR
H59B H 0.2923 0.1809 0.0030 0.063 Uiso 0.70 1 calc PR
C60 C 0.3899(5) 0.2280(6) -0.0216(5) 0.060(4) Uani 0.60 1 d PD
H60A H 0.3989 0.2627 -0.0539 0.090 Uiso 0.60 1 calc PR
H60B H 0.4410 0.1755 -0.0119 0.090 Uiso 0.60 1 calc PR
H60C H 0.3905 0.2497 0.0049 0.090 Uiso 0.60 1 calc PR
C61 C 0.0320(4) 0.3936(3) -0.00294(18) 0.0466(15) Uani 1 1 d D
H61A H 0.0858 0.4090 -0.0020 0.056 Uiso 1 1 calc R
H61B H -0.0268 0.4411 -0.0087 0.056 Uiso 1 1 calc R
C62 C 0.0372(4) 0.3326(3) 0.04837(18) 0.0460(15) Uani 1 1 d D
H62A H -0.0174 0.3178 0.0483 0.055 Uiso 1 1 calc R
H62B H 0.0956 0.2847 0.0546 0.055 Uiso 1 1 calc R
C63 C 0.0365(4) 0.3644(3) 0.09037(18) 0.0493(17) Uani 1 1 d D
H63A H -0.0221 0.4123 0.0838 0.059 Uiso 1 1 calc R
H63B H 0.0906 0.3799 0.0897 0.059 Uiso 1 1 calc R
C64 C 0.0424(6) 0.3058(4) 0.1428(2) 0.052(2) Uani 0.80 1 d PD
H64A H -0.0146 0.2948 0.1450 0.078 Uiso 0.80 1 calc PR
H64B H 0.0476 0.3278 0.1686 0.078 Uiso 0.80 1 calc PR
H64C H 0.0980 0.2568 0.1487 0.078 Uiso 0.80 1 calc PR
C65 C 0.2078(10) -0.4404(6) 0.5140(3) 0.031(4) Uiso 0.30 1 d PD
H65A H 0.1908 -0.4852 0.5326 0.037 Uiso 0.30 1 calc PR
H65B H 0.2745 -0.4561 0.5269 0.037 Uiso 0.30 1 calc PR
C66 C 0.1507(18) -0.3743(8) 0.5301(4) 0.048(7) Uiso 0.20 1 d PD
H66A H 0.0836 -0.3555 0.5165 0.057 Uiso 0.20 1 calc PR
H66B H 0.1708 -0.3303 0.5150 0.057 Uiso 0.20 1 calc PR
C67 C 0.159(3) -0.396(2) 0.5869(5) 0.071(10) Uiso 0.20 1 d PD
C69 C 0.1053(6) -0.3918(5) 0.4346(4) 0.054(4) Uani 0.50 1 d PD
H69A H 0.1048 -0.3821 0.3977 0.065 Uiso 0.50 1 calc PR
H69B H 0.0789 -0.3398 0.4384 0.065 Uiso 0.50 1 calc PR
C70 C 0.0417(6) -0.4325(7) 0.4541(6) 0.054(4) Uiso 0.40 1 d PD
H70A H 0.0628 -0.4800 0.4448 0.065 Uiso 0.40 1 calc PR
H70B H 0.0524 -0.4510 0.4918 0.065 Uiso 0.40 1 calc PR
C71 C -0.0608(8) -0.3908(11) 0.4383(4) 0.048(5) Uiso 0.30 1 d PD
H71A H -0.0885 -0.4305 0.4506 0.057 Uiso 0.30 1 calc PR
H71B H -0.0850 -0.3543 0.4570 0.057 Uiso 0.30 1 calc PR
C72 C -0.099(2) -0.3460(17) 0.3854(5) 0.055(8) Uiso 0.20 1 d PD
H72A H -0.0488 -0.3588 0.3641 0.083 Uiso 0.20 1 calc PR
H72B H -0.1233 -0.2896 0.3795 0.083 Uiso 0.20 1 calc PR
H72C H -0.1500 -0.3593 0.3765 0.083 Uiso 0.20 1 calc PR
C73 C 0.2505(6) -0.3825(8) 0.4281(7) 0.055(5) Uiso 0.30 1 d PD
H73A H 0.2321 -0.3694 0.3915 0.066 Uiso 0.30 1 calc PR
H73B H 0.2286 -0.3327 0.4347 0.066 Uiso 0.30 1 calc PR
C74 C 0.3517(8) -0.4218(13) 0.4401(9) 0.063(6) Uiso 0.30 1 d PD
C77 C 0.2463(12) -0.5130(5) 0.4540(4) 0.062(5) Uiso 0.40 1 d PD
H77A H 0.3140 -0.5366 0.4679 0.075 Uiso 0.40 1 calc PR
H77B H 0.2169 -0.5457 0.4772 0.075 Uiso 0.40 1 calc PR
C78 C 0.2419(13) -0.5248(5) 0.4045(4) 0.016(4) Uiso 0.20 1 d PD
H78A H 0.2804 -0.4997 0.3827 0.020 Uiso 0.20 1 calc PR
H78B H 0.1757 -0.4949 0.3877 0.020 Uiso 0.20 1 calc PR
C79 C 0.2731(19) -0.6072(7) 0.4034(9) 0.045(7) Uiso 0.20 1 d PD
C81 C 0.4607(6) -0.3481(4) 0.0764(3) 0.027(2) Uani 0.50 1 d PD
C82 C 0.3870(5) -0.2678(4) 0.0540(3) 0.073(3) Uani 1 1 d D
H82A H 0.3283 -0.2702 0.0435 0.109 Uiso 1 1 calc R
H82B H 0.4074 -0.2372 0.0243 0.109 Uiso 1 1 calc R
H82C H 0.3763 -0.2424 0.0794 0.109 Uiso 1 1 calc R
C83 C -0.2378(5) 0.4892(4) 0.0511(3) 0.077(2) Uiso 1 1 d D
C84 C -0.2838(6) 0.4424(5) 0.0856(4) 0.065(3) Uiso 0.70 1 d PD
H84A H -0.2462 0.4148 0.1194 0.097 Uiso 0.70 1 calc PR
H84B H -0.2887 0.4040 0.0721 0.097 Uiso 0.70 1 calc PR
H84C H -0.3471 0.4776 0.0883 0.097 Uiso 0.70 1 calc PR
C85 C -0.5065(4) 0.1093(4) 0.3746(3) 0.067(2) Uani 1 1 d D
C86 C -0.4176(5) 0.0755(5) 0.3553(3) 0.059(3) Uani 0.80 1 d PD
H86A H -0.4264 0.1002 0.3181 0.088 Uiso 0.80 1 calc PR
H86B H -0.3991 0.0186 0.3650 0.088 Uiso 0.80 1 calc PR
H86C H -0.3681 0.0852 0.3699 0.088 Uiso 0.80 1 calc PR
C87 C -0.1671(6) -0.3784(5) 0.2784(4) 0.073(3) Uiso 0.70 1 d PD
C88 C -0.1188(5) -0.3300(4) 0.2447(3) 0.047(2) Uani 0.70 1 d PD
H88A H -0.1550 -0.3015 0.2106 0.071 Uiso 0.70 1 calc PR
H88B H -0.0549 -0.3648 0.2426 0.071 Uiso 0.70 1 calc PR
H88C H -0.1151 -0.2921 0.2592 0.071 Uiso 0.70 1 calc PR
C89 C -0.3824(13) -0.3197(9) 0.3979(3) 0.043(5) Uani 0.30 1 d PD
C90 C -0.4013(8) -0.2793(7) 0.3424(3) 0.051(3) Uani 0.50 1 d PD
H90A H -0.3898 -0.3181 0.3260 0.077 Uiso 0.50 1 calc PR
H90B H -0.3595 -0.2515 0.3315 0.077 Uiso 0.50 1 calc PR
H90C H -0.4672 -0.2413 0.3327 0.077 Uiso 0.50 1 calc PR
C91 C -0.0371(14) -0.4035(12) 0.6155(3) 0.054(5) Uiso 0.30 1 d PD
C92 C -0.0348(17) -0.4367(14) 0.6714(5) 0.038(6) Uiso 0.20 1 d PD
H92A H -0.0984 -0.4317 0.6794 0.057 Uiso 0.20 1 calc PR
H92B H -0.0129 -0.4078 0.6875 0.057 Uiso 0.20 1 calc PR
H92C H 0.0083 -0.4924 0.6845 0.057 Uiso 0.20 1 calc PR

loop_
_atom_site_aniso_label
_atom_site_aniso_U_11
_atom_site_aniso_U_22
_atom_site_aniso_U_33
_atom_site_aniso_U_23
_atom_site_aniso_U_13
_atom_site_aniso_U_12
W1 0.01991(7) 0.02261(7) 0.02619(8) -0.01020(6) 0.00499(6) -0.00830(5)
W2 0.01650(6) 0.02962(7) 0.02358(8) -0.01069(6) 0.00224(6) -0.00964(6)
W3 0.02131(6) 0.02964(7) 0.02291(7) -0.01171(6) 0.00442(6) -0.01458(5)
W4 0.02329(7) 0.02285(6) 0.02179(7) -0.01077(5) 0.00204(6) -0.00910(6)
W5 0.01547(6) 0.02764(7) 0.02517(7) -0.01305(6) 0.00215(6) -0.00714(5)
W6 0.01845(6) 0.02847(7) 0.02377(7) -0.01163(6) 0.00386(6) -0.01260(5)
W7 0.02020(7) 0.02533(7) 0.02696(8) -0.01344(6) 0.00494(6) -0.00965(5)
W8 0.01707(6) 0.02917(7) 0.02224(7) -0.01207(6) 0.00432(6) -0.00998(5)
W9 0.02595(7) 0.02943(7) 0.02179(7) -0.01025(6) 0.00535(6) -0.01522(6)
W10 0.02724(8) 0.02455(7) 0.02016(7) -0.00922(6) 0.00028(6) -0.00781(6)
W11 0.01869(7) 0.03112(7) 0.02456(8) -0.01344(6) -0.00132(6) -0.00571(6)
W12 0.01850(6) 0.03158(7) 0.02409(7) -0.01458(6) 0.00298(6) -0.01237(5)
W13 0.02392(7) 0.03245(7) 0.02191(7) -0.01482(6) 0.00463(6) -0.01109(6)
W14 0.03109(8) 0.03174(7) 0.01989(7) -0.01129(6) 0.00372(6) -0.01310(6)
W15 0.02378(7) 0.03530(7) 0.02234(7) -0.01522(6) 0.00091(6) -0.01135(6)
Mn1 0.0187(2) 0.0234(2) 0.0186(3) -0.0101(2) 0.0032(2) -0.0086(2)
P1 0.0138(4) 0.0190(4) 0.0206(4) -0.0088(3) 0.0020(4) -0.0070(3)
P2 0.0170(4) 0.0208(4) 0.0215(5) -0.0103(3) 0.0015(4) -0.0076(3)
O1 0.0199(11) 0.0286(11) 0.0207(13) -0.0116(10) 0.0042(10) -0.0143(9)
O2 0.0252(12) 0.0290(12) 0.0235(14) -0.0108(10) 0.0033(11) -0.0135(10)
O3 0.0217(12) 0.0317(13) 0.0233(14) -0.0118(11) 0.0046(11) -0.0117(10)
O4 0.0193(12) 0.0368(13) 0.0245(13) -0.0174(11) 0.0019(11) -0.0081(11)
O5 0.0258(13) 0.0291(13) 0.0296(14) -0.0161(11) 0.0050(12) -0.0091(11)
O6 0.0198(12) 0.0263(12) 0.0222(13) -0.0119(10) 0.0016(11) -0.0082(10)
O7 0.0227(13) 0.0281(12) 0.0187(13) -0.0099(10) 0.0006(11) -0.0071(11)
O8 0.0212(12) 0.0290(12) 0.0192(13) -0.0105(10) 0.0034(11) -0.0085(10)
O9 0.0217(12) 0.0354(13) 0.0236(13) -0.0157(10) 0.0064(11) -0.0137(10)
O10 0.0188(12) 0.0277(12) 0.0254(13) -0.0126(10) 0.0024(11) -0.0109(10)
O11 0.0205(12) 0.0323(13) 0.0239(14) -0.0115(11) 0.0024(11) -0.0125(10)
O12 0.0250(12) 0.0315(12) 0.0273(14) -0.0159(10) 0.0048(11) -0.0146(10)
O13 0.0158(11) 0.0268(12) 0.0271(14) -0.0126(10) 0.0032(11) -0.0095(10)
O14 0.0216(12) 0.0325(12) 0.0233(13) -0.0152(10) 0.0019(11) -0.0105(10)
O15 0.0226(12) 0.0285(12) 0.0285(14) -0.0148(10) 0.0062(11) -0.0123(10)
O16 0.0174(11) 0.0304(12) 0.0238(13) -0.0133(10) 0.0061(10) -0.0138(9)
O17 0.0211(12) 0.0268(12) 0.0207(13) -0.0107(10) 0.0037(10) -0.0114(10)
O18 0.0210(12) 0.0303(12) 0.0243(14) -0.0123(10) 0.0028(11) -0.0115(10)
O19 0.0227(13) 0.0319(13) 0.0367(16) -0.0160(12) 0.0050(12) -0.0115(11)
O20 0.0177(13) 0.0400(14) 0.0343(15) -0.0196(12) 0.0030(12) -0.0075(11)
O21 0.0278(13) 0.0310(13) 0.0249(14) -0.0150(11) 0.0052(11) -0.0118(11)
O22 0.0218(12) 0.0241(12) 0.0294(15) -0.0103(11) 0.0046(11) -0.0090(10)
O23 0.0331(15) 0.0254(12) 0.0307(15) -0.0144(11) -0.0005(13) -0.0083(11)
O24 0.0261(13) 0.0350(13) 0.0311(15) -0.0147(11) 0.0058(12) -0.0169(11)
O25 0.0309(14) 0.0339(13) 0.0249(14) -0.0129(11) 0.0056(12) -0.0143(11)
O26 0.0262(13) 0.0290(12) 0.0223(13) -0.0136(10) 0.0031(11) -0.0103(11)
O27 0.0244(13) 0.0378(13) 0.0264(13) -0.0211(10) 0.0042(11) -0.0125(11)
O28 0.0205(12) 0.0355(13) 0.0232(14) -0.0105(11) 0.0009(11) -0.0122(11)
O29 0.0171(11) 0.0270(12) 0.0231(13) -0.0100(10) 0.0024(10) -0.0100(10)
O30 0.0313(13) 0.0332(13) 0.0225(13) -0.0133(11) 0.0062(11) -0.0170(11)
O31 0.0207(12) 0.0336(12) 0.0267(14) -0.0155(10) 0.0026(11) -0.0133(10)
O32 0.0197(12) 0.0340(13) 0.0305(14) -0.0159(11) 0.0093(11) -0.0143(10)
O33 0.0288(13) 0.0299(12) 0.0256(14) -0.0129(11) 0.0070(12) -0.0144(11)
O34 0.0332(13) 0.0478(14) 0.0251(14) -0.0184(11) 0.0069(12) -0.0258(11)
O35 0.0270(13) 0.0425(14) 0.0336(15) -0.0196(12) 0.0034(12) -0.0198(11)
O36 0.0329(14) 0.0406(14) 0.0332(16) -0.0147(12) 0.0045(13) -0.0227(11)
O37 0.0227(13) 0.0334(13) 0.0203(13) -0.0111(11) 0.0041(11) -0.0105(11)
O38 0.0274(14) 0.0311(13) 0.0248(14) -0.0122(11) -0.0036(12) -0.0056(12)
O39 0.0300(14) 0.0308(13) 0.0224(14) -0.0098(11) -0.0015(12) -0.0103(11)
O40 0.0210(12) 0.0293(12) 0.0301(14) -0.0189(10) 0.0037(11) -0.0076(10)
O41 0.0198(12) 0.0298(12) 0.0203(13) -0.0117(10) 0.0026(10) -0.0102(10)
O42 0.0310(14) 0.0332(14) 0.0260(15) -0.0104(11) 0.0021(12) -0.0135(11)
O43 0.0300(13) 0.0313(12) 0.0223(13) -0.0120(10) 0.0025(11) -0.0158(11)
O44 0.0200(12) 0.0362(13) 0.0268(14) -0.0108(11) 0.0015(11) -0.0142(10)
O45 0.0209(12) 0.0399(14) 0.0301(15) -0.0160(12) 0.0058(12) -0.0130(11)
O46 0.0254(13) 0.0292(13) 0.0370(16) -0.0150(12) 0.0065(12) -0.0115(11)
O47 0.0313(15) 0.0411(15) 0.0260(14) -0.0172(12) 0.0006(12) -0.0104(12)
O48 0.0352(15) 0.0236(12) 0.0338(16) -0.0133(11) 0.0050(13) -0.0087(12)
O49 0.0214(14) 0.0444(15) 0.0402(16) -0.0249(12) 0.0011(13) -0.0074(12)
O50 0.0169(12) 0.0261(12) 0.0271(14) -0.0139(10) 0.0028(11) -0.0070(10)
O51 0.0400(14) 0.0423(14) 0.0249(15) -0.0104(12) 0.0111(12) -0.0267(12)
O52 0.0338(15) 0.0403(14) 0.0304(15) -0.0203(12) 0.0092(13) -0.0154(12)
O53 0.0255(14) 0.0403(14) 0.0247(14) -0.0187(11) -0.0022(12) -0.0085(12)
O54 0.0432(17) 0.0286(14) 0.0279(15) -0.0103(12) -0.0012(14) -0.0103(13)
O55 0.0183(12) 0.0450(15) 0.0310(15) -0.0141(12) 0.0036(12) -0.0128(11)
O56 0.0470(17) 0.0415(15) 0.0238(15) -0.0146(12) 0.0051(14) -0.0168(14)
N1 0.0218(17) 0.077(2) 0.051(2) -0.0375(19) 0.0075(17) -0.0173(17)
N2 0.053(3) 0.042(2) 0.049(3) -0.011(2) -0.004(2) -0.010(2)
N3 0.0372(18) 0.0424(18) 0.0302(19) -0.0164(15) 0.0096(16) -0.0198(15)
N4 0.075(2) 0.0448(18) 0.038(2) -0.0158(16) 0.013(2) -0.0419(17)
N5 0.050(5) 0.024(4) 0.020(4) 0.003(4) 0.017(4) -0.017(4)
C1 0.023(2) 0.078(3) 0.058(3) -0.033(3) 0.003(2) -0.013(2)
C2 0.041(3) 0.075(4) 0.071(4) -0.020(4) -0.003(3) -0.004(3)
C3 0.055(3) 0.091(4) 0.133(7) -0.041(4) 0.000(4) -0.039(3)
C5 0.026(2) 0.058(3) 0.055(3) -0.029(2) -0.005(2) -0.012(2)
C6 0.040(3) 0.070(3) 0.048(3) -0.032(2) -0.004(2) -0.016(2)
C7 0.047(3) 0.091(3) 0.079(4) -0.052(3) -0.002(3) -0.027(3)
C9 0.033(2) 0.078(3) 0.046(3) -0.037(2) 0.009(2) -0.029(2)
C10 0.043(3) 0.074(3) 0.057(3) -0.040(2) 0.009(2) -0.025(2)
C11 0.057(3) 0.082(3) 0.064(3) -0.038(3) 0.018(3) -0.039(3)
C12 0.073(4) 0.078(4) 0.080(5) -0.032(3) 0.014(4) -0.036(3)
C13 0.041(3) 0.092(4) 0.066(4) -0.032(3) 0.031(3) -0.030(3)
C17 0.031(2) 0.035(2) 0.070(3) -0.027(2) 0.010(2) -0.005(2)
C18 0.035(2) 0.048(3) 0.049(3) -0.021(2) 0.014(2) -0.015(2)
C19 0.052(3) 0.056(3) 0.085(4) -0.039(3) 0.027(3) -0.024(2)
C20 0.088(5) 0.067(4) 0.046(4) -0.034(3) 0.021(4) -0.027(4)
C21 0.042(3) 0.062(3) 0.057(3) -0.026(3) 0.012(3) -0.016(2)
C22 0.056(3) 0.068(3) 0.072(4) -0.034(3) 0.015(3) -0.022(3)
C23 0.021(4) 0.041(4) 0.035(4) -0.024(3) 0.016(3) -0.011(3)
C24 0.070(4) 0.111(6) 0.059(5) -0.036(4) 0.030(4) -0.051(4)
C25 0.077(4) 0.051(3) 0.084(5) 0.002(3) -0.031(4) -0.022(3)
C28 0.065(8) 0.050(6) 0.035(5) -0.017(5) 0.000(5) 0.000(6)
C29 0.055(3) 0.039(3) 0.066(4) -0.022(2) 0.002(3) -0.013(2)
C30 0.063(4) 0.054(3) 0.131(7) -0.037(4) 0.011(4) -0.028(3)
C31 0.081(5) 0.038(3) 0.082(5) -0.029(3) 0.008(4) -0.023(3)
C32 0.048(5) 0.055(4) 0.128(9) -0.064(4) 0.028(5) -0.041(3)
C33 0.042(2) 0.053(2) 0.031(2) -0.0213(18) 0.005(2) -0.0231(19)
C34 0.044(2) 0.079(3) 0.040(3) -0.033(2) 0.015(2) -0.037(2)
C35 0.050(3) 0.085(3) 0.064(3) -0.046(2) 0.006(2) -0.037(2)
C36 0.057(3) 0.119(4) 0.056(3) -0.041(3) 0.009(3) -0.047(3)
C37 0.035(2) 0.051(2) 0.034(2) -0.0129(19) 0.0074(19) -0.0286(17)
C38 0.032(2) 0.053(2) 0.035(2) -0.016(2) 0.0071(19) -0.0201(19)
C39 0.046(2) 0.063(2) 0.037(2) -0.0262(19) 0.011(2) -0.0339(19)
C40 0.044(3) 0.094(4) 0.059(4) -0.029(3) 0.017(3) -0.037(3)
C41 0.049(2) 0.052(2) 0.031(2) -0.0185(19) 0.014(2) -0.0319(19)
C42 0.048(3) 0.040(2) 0.033(2) -0.0162(18) 0.008(2) -0.0201(19)
C43 0.075(3) 0.052(2) 0.039(3) -0.020(2) 0.003(3) -0.034(2)
C44 0.068(4) 0.086(4) 0.059(4) -0.022(3) -0.008(3) -0.022(4)
C45 0.038(2) 0.062(2) 0.044(3) -0.031(2) 0.011(2) -0.026(2)
C46 0.044(3) 0.063(3) 0.055(3) -0.019(3) 0.004(3) -0.025(2)
C47 0.051(3) 0.058(3) 0.075(4) -0.017(3) 0.002(3) -0.023(3)
C48 0.029(3) 0.059(4) 0.088(6) -0.018(4) 0.010(4) -0.021(3)
C49 0.066(3) 0.0384(19) 0.039(2) -0.0196(17) 0.003(2) -0.0313(19)
C51 0.074(3) 0.065(3) 0.048(3) -0.014(3) 0.009(3) -0.043(3)
C53 0.091(3) 0.051(2) 0.045(3) -0.019(2) 0.018(3) -0.056(2)
C54 0.087(3) 0.063(3) 0.053(3) -0.026(2) 0.024(3) -0.054(2)
C55 0.125(5) 0.075(3) 0.046(3) -0.024(3) 0.020(3) -0.065(3)
C56 0.095(5) 0.055(4) 0.042(4) -0.008(3) 0.002(4) -0.043(3)
C57 0.063(3) 0.048(2) 0.051(3) -0.029(2) 0.012(3) -0.028(2)
C58 0.054(3) 0.056(3) 0.059(4) -0.026(3) 0.011(3) -0.034(3)
C59 0.059(4) 0.056(4) 0.045(4) -0.018(3) 0.012(4) -0.027(3)
C60 0.026(4) 0.082(6) 0.066(7) -0.014(5) -0.002(4) -0.027(4)
C61 0.076(3) 0.044(2) 0.044(3) -0.0243(18) 0.015(2) -0.0411(19)
C62 0.070(3) 0.044(2) 0.042(3) -0.0170(19) 0.012(2) -0.0408(19)
C63 0.079(3) 0.047(2) 0.036(3) -0.018(2) 0.011(2) -0.036(2)
C64 0.094(4) 0.054(3) 0.030(3) -0.022(2) 0.014(3) -0.047(3)
C69 0.094(9) 0.047(5) 0.021(4) -0.025(4) 0.013(5) -0.016(6)
C81 0.039(4) 0.024(4) 0.009(3) -0.002(3) -0.004(3) -0.007(3)
C82 0.071(4) 0.054(3) 0.077(4) -0.027(3) -0.002(4) -0.005(3)
C85 0.062(3) 0.089(4) 0.049(4) -0.015(3) 0.018(3) -0.038(3)
C86 0.043(3) 0.084(5) 0.042(4) -0.010(4) 0.009(3) -0.030(3)
C88 0.075(5) 0.037(3) 0.046(4) -0.024(3) 0.012(4) -0.031(3)
C89 0.067(9) 0.024(6) 0.030(9) 0.009(6) -0.011(8) -0.026(6)
C90 0.055(5) 0.060(5) 0.044(6) -0.006(5) 0.001(5) -0.038(4)

loop_
_atom_type_symbol
_atom_type_description
_atom_type_scat_dispersion_real
_atom_type_scat_dispersion_imag
_atom_type_scat_source
W W -0.8490 6.8722 'International Tables Vol C Tables 4.2.6.8 and 6.1.1.4'
Mn Mn 0.3368 0.7283 'International Tables Vol C Tables 4.2.6.8 and 6.1.1.4'
Na Na 0.0362 0.0249 'International Tables Vol C Tables 4.2.6.8 and 6.1.1.4'
P P 0.1023 0.0942 'International Tables Vol C Tables 4.2.6.8 and 6.1.1.4'
O O 0.0106 0.0060 'International Tables Vol C Tables 4.2.6.8 and 6.1.1.4'
N N 0.0061 0.0033 'International Tables Vol C Tables 4.2.6.8 and 6.1.1.4'
C C 0.0033 0.0016 'International Tables Vol C Tables 4.2.6.8 and 6.1.1.4'
H H 0.0000 0.0000 'International Tables Vol C Tables 4.2.6.8 and 6.1.1.4'

loop_
_geom_angle_atom_site_label_1
_geom_angle_atom_site_label_2
_geom_angle_atom_site_label_3
_geom_angle
_geom_angle_site_symmetry_1
_geom_angle_site_symmetry_3
O48 W1 O15 99.23(15) . .
O48 W1 O8 103.12(14) . .
O15 W1 O8 93.35(14) . .
O48 W1 O22 99.34(14) . .
O15 W1 O22 93.45(14) . .
O8 W1 O22 155.13(13) . .
O48 W1 O7 95.63(14) . .
O15 W1 O7 165.12(11) . .
O8 W1 O7 84.01(13) . .
O22 W1 O7 83.31(14) . .
O48 W1 O16 170.42(14) . .
O15 W1 O16 84.67(11) . .
O8 W1 O16 85.28(11) . .
O22 W1 O16 71.59(11) . .
O7 W1 O16 80.51(10) . .
O55 W2 O28 101.59(14) . .
O55 W2 O8 102.32(15) . .
O28 W2 O8 94.48(15) . .
O55 W2 O44 100.60(15) . .
O28 W2 O44 95.69(15) . .
O8 W2 O44 152.45(11) . .
O55 W2 O11 94.29(13) . .
O28 W2 O11 164.09(11) . .
O8 W2 O11 81.10(13) . .
O44 W2 O11 82.15(13) . .
O55 W2 O29 170.08(13) . .
O28 W2 O29 84.81(11) . .
O8 W2 O29 84.56(11) . .
O44 W2 O29 70.99(11) . .
O11 W2 O29 79.58(10) . .
O55 W2 Na1 118.84(18) . .
O28 W2 Na1 25.20(15) . .
O8 W2 Na1 106.55(18) . .
O44 W2 Na1 74.85(18) . .
O11 W2 Na1 142.28(14) . .
O29 W2 Na1 64.91(14) . .
O36 W3 O3 101.44(16) . .
O36 W3 O33 100.18(14) . .
O3 W3 O33 96.75(13) . .
O36 W3 O44 98.88(14) . .
O3 W3 O44 96.22(13) . .
O33 W3 O44 154.28(14) . .
O36 W3 O34 88.41(15) . .
O3 W3 O34 170.01(14) . .
O33 W3 O34 82.99(12) . .
O44 W3 O34 80.43(12) . .
O36 W3 O29 164.16(13) . .
O3 W3 O29 93.64(13) . .
O33 W3 O29 82.63(12) . .
O44 W3 O29 74.46(12) . .
O34 W3 O29 76.41(12) . .
O23 W4 O2 101.69(15) . .
O23 W4 O5 101.13(14) . .
O2 W4 O5 97.02(14) . .
O23 W4 O33 101.68(15) . .
O2 W4 O33 91.86(13) . .
O5 W4 O33 153.26(15) . .
O23 W4 O21 92.56(14) . .
O2 W4 O21 165.33(13) . .
O5 W4 O21 83.47(13) . .
O33 W4 O21 81.74(13) . .
O23 W4 O13 170.28(13) . .
O2 W4 O13 86.67(13) . .
O5 W4 O13 72.63(11) . .
O33 W4 O13 82.81(12) . .
O21 W4 O13 79.47(11) . .
O20 W5 O4 100.03(14) . .
O20 W5 O50 102.02(15) . .
O4 W5 O50 92.08(14) . .
O20 W5 O5 98.74(15) . .
O4 W5 O5 92.71(14) . .
O50 W5 O5 157.53(12) . .
O20 W5 O14 92.53(13) . .
O4 W5 O14 167.39(11) . .
O50 W5 O14 84.05(13) . .
O5 W5 O14 86.54(13) . .
O20 W5 O13 168.85(15) . .
O4 W5 O13 88.10(12) . .
O50 W5 O13 85.17(11) . .
O5 W5 O13 73.07(11) . .
O14 W5 O13 79.63(11) . .
O24 W6 O31 98.40(15) . .
O24 W6 O22 99.91(13) . .
O31 W6 O22 92.64(13) . .
O24 W6 O50 102.79(13) . .
O31 W6 O50 89.23(12) . .
O22 W6 O50 156.70(14) . .
O24 W6 O9 96.99(15) . .
O31 W6 O9 164.31(14) . .
O22 W6 O9 87.72(13) . .
O50 W6 O9 84.38(12) . .
O24 W6 O16 172.52(10) . .
O31 W6 O16 83.76(12) . .
O22 W6 O16 72.79(12) . .
O50 W6 O16 84.35(11) . .
O9 W6 O16 81.36(12) . .
O46 W7 O26 100.37(14) . .
O46 W7 O18 102.19(14) . .
O26 W7 O18 88.01(14) . .
O46 W7 O12 99.26(15) . .
O26 W7 O12 92.61(13) . .
O18 W7 O12 158.07(13) . .
O46 W7 O15 97.66(14) . .
O26 W7 O15 161.73(13) . .
O18 W7 O15 85.36(13) . .
O12 W7 O15 87.32(13) . .
O46 W7 O1 172.16(14) . .
O26 W7 O1 83.09(11) . .
O18 W7 O1 84.89(11) . .
O12 W7 O1 73.44(12) . .
O15 W7 O1 79.38(10) . .
O45 W8 O11 102.25(14) . .
O45 W8 O18 101.10(14) . .
O11 W8 O18 94.34(14) . .
O45 W8 O32 98.04(14) . .
O11 W8 O32 94.66(14) . .
O18 W8 O32 156.58(11) . .
O45 W8 O37 94.71(14) . .
O11 W8 O37 163.03(11) . .
O18 W8 O37 81.46(13) . .
O32 W8 O37 83.65(13) . .
O45 W8 O10 168.87(12) . .
O11 W8 O10 85.63(11) . .
O18 W8 O10 85.95(11) . .
O32 W8 O10 73.24(11) . .
O37 W8 O10 77.70(11) . .
O51 W9 O30 100.96(15) . .
O51 W9 O32 100.60(14) . .
O30 W9 O32 95.97(13) . .
O51 W9 O43 102.94(14) . .
O30 W9 O43 88.92(13) . .
O32 W9 O43 154.57(13) . .
O51 W9 O3 95.79(15) . .
O30 W9 O3 162.61(14) . .
O32 W9 O3 85.44(13) . .
O43 W9 O3 82.75(12) . .
O51 W9 O10 172.10(11) . .
O30 W9 O10 84.63(13) . .
O32 W9 O10 73.08(11) . .
O43 W9 O10 82.60(12) . .
O3 W9 O10 79.18(12) . .
O54 W10 O21 101.24(16) . .
O54 W10 O43 100.60(15) . .
O21 W10 O43 94.07(13) . .
O54 W10 O38 98.82(15) . .
O21 W10 O38 94.66(14) . .
O43 W10 O38 156.70(14) . .
O54 W10 O39 95.09(15) . .
O21 W10 O39 163.63(13) . .
O43 W10 O39 81.67(13) . .
O38 W10 O39 83.90(14) . .
O54 W10 O6 171.04(14) . .
O21 W10 O6 84.52(13) . .
O43 W10 O6 85.70(12) . .
O38 W10 O6 73.70(11) . .
O39 W10 O6 79.41(12) . .
O49 W11 O53 100.89(16) . .
O49 W11 O38 100.56(15) . .
O53 W11 O38 93.58(15) . .
O49 W11 O40 102.07(15) . .
O53 W11 O40 86.96(14) . .
O38 W11 O40 156.84(13) . .
O49 W11 O4 97.28(15) . .
O53 W11 O4 161.24(11) . .
O38 W11 O4 87.64(14) . .
O40 W11 O4 84.69(13) . .
O49 W11 O6 172.38(15) . .
O53 W11 O6 83.31(12) . .
O38 W11 O6 72.68(11) . .
O40 W11 O6 84.42(11) . .
O4 W11 O6 79.19(11) . .
O35 W12 O40 102.20(14) . .
O35 W12 O31 99.11(15) . .
O40 W12 O31 89.34(13) . .
O35 W12 O12 99.43(14) . .
O40 W12 O12 158.22(14) . .
O31 W12 O12 89.73(12) . .
O35 W12 O27 99.04(15) . .
O40 W12 O27 85.72(13) . .
O31 W12 O27 161.82(14) . .
O12 W12 O27 88.44(12) . .
O35 W12 O1 172.12(12) . .
O40 W12 O1 85.67(12) . .
O31 W12 O1 81.24(12) . .
O12 W12 O1 72.69(12) . .
O27 W12 O1 80.95(12) . .
O52 W13 O37 103.24(15) . .
O52 W13 O25 100.49(14) . .
O37 W13 O25 95.86(14) . .
O52 W13 O26 102.34(14) . .
O37 W13 O26 86.89(14) . .
O25 W13 O26 155.72(13) . .
O52 W13 O19 100.45(16) . .
O37 W13 O19 155.57(14) . .
O25 W13 O19 85.60(13) . .
O26 W13 O19 82.26(12) . .
O52 W13 O41 170.26(12) . .
O37 W13 O41 85.32(12) . .
O25 W13 O41 73.68(12) . .
O26 W13 O41 82.54(11) . .
O19 W13 O41 71.64(12) . .
O56 W14 O39 102.99(15) . .
O56 W14 O42 101.07(16) . .
O39 W14 O42 94.21(15) . .
O56 W14 O30 101.36(16) . .
O39 W14 O30 86.47(14) . .
O42 W14 O30 156.80(12) . .
O56 W14 O25 99.86(15) . .
O39 W14 O25 156.34(12) . .
O42 W14 O25 87.29(14) . .
O30 W14 O25 83.12(13) . .
O56 W14 O41 171.04(15) . .
O39 W14 O41 85.17(12) . .
O42 W14 O41 74.34(12) . .
O30 W14 O41 82.63(12) . .
O25 W14 O41 72.48(11) . .
O47 W15 O19 102.00(16) . .
O47 W15 O27 102.51(15) . .
O19 W15 O27 92.79(13) . .
O47 W15 O42 100.19(15) . .
O19 W15 O42 89.81(14) . .
O27 W15 O42 156.07(15) . .
O47 W15 O53 102.52(14) . .
O19 W15 O53 155.43(15) . .
O27 W15 O53 83.36(13) . .
O42 W15 O53 84.43(14) . .
O47 W15 O41 171.67(13) . .
O19 W15 O41 73.52(13) . .
O27 W15 O41 84.88(12) . .
O42 W15 O41 73.07(12) . .
O53 W15 O41 81.96(12) . .
O7 Mn1 O2 98.37(12) . 2
O7 Mn1 O9 99.90(12) . .
O2 Mn1 O9 91.62(12) 2 .
O7 Mn1 O17 89.41(11) . .
O2 Mn1 O17 171.25(10) 2 .
O9 Mn1 O17 83.05(11) . .
O7 Mn1 O17 171.67(13) . 2
O2 Mn1 O17 88.81(11) 2 2
O9 Mn1 O17 84.02(11) . 2
O17 Mn1 O17 83.75(12) . 2
O7 Mn1 O14 89.91(12) . 2
O2 Mn1 O14 97.46(12) 2 2
O9 Mn1 O14 165.55(11) . 2
O17 Mn1 O14 86.50(11) . 2
O17 Mn1 O14 84.95(11) 2 2
O7 Mn1 Na1 83.45(18) . .
O2 Mn1 Na1 138.44(16) 2 .
O9 Mn1 Na1 129.23(15) . .
O17 Mn1 Na1 46.19(15) . .
O17 Mn1 Na1 88.38(17) 2 .
O14 Mn1 Na1 40.99(16) 2 .
O7 Mn1 Na1 139.89(19) . 2
O2 Mn1 Na1 85.11(16) 2 2
O9 Mn1 Na1 40.00(19) . 2
O17 Mn1 Na1 86.36(16) . 2
O17 Mn1 Na1 44.56(19) 2 2
O14 Mn1 Na1 129.48(19) 2 2
Na1 Mn1 Na1 119.66(15) . 2
O28 Na1 O34 102.1(4) . .
O28 Na1 O14 89.1(3) . 2
O34 Na1 O14 166.7(4) . 2
O28 Na1 O9 166.0(5) . 2
O34 Na1 O9 88.6(3) . 2
O14 Na1 O9 79.3(3) 2 2
O28 Na1 O17 89.8(4) . .
O34 Na1 O17 87.2(3) . .
O14 Na1 O17 85.4(3) 2 .
O9 Na1 O17 81.5(3) 2 .
O28 Na1 Mn1 83.2(3) . .
O34 Na1 Mn1 130.3(4) . .
O14 Na1 Mn1 43.03(19) 2 .
O9 Na1 Mn1 82.9(3) 2 .
O17 Na1 Mn1 43.06(17) . .
O28 Na1 Mn1 131.5(4) . 2
O34 Na1 Mn1 82.2(2) . 2
O14 Na1 Mn1 84.9(3) 2 2
O9 Na1 Mn1 40.21(16) 2 2
O17 Na1 Mn1 41.78(14) . 2
Mn1 Na1 Mn1 60.34(15) . 2
O28 Na1 P1 74.8(3) . .
O34 Na1 P1 73.3(3) . .
O14 Na1 P1 103.1(4) 2 .
O9 Na1 P1 100.0(3) 2 .
O17 Na1 P1 23.59(12) . .
Mn1 Na1 P1 60.36(17) . .
Mn1 Na1 P1 60.10(14) 2 .
O28 Na1 W2 22.68(15) . .
O34 Na1 W2 80.0(3) . .
O14 Na1 W2 110.2(3) 2 .
O9 Na1 W2 161.6(3) 2 .
O17 Na1 W2 83.6(3) . .
Mn1 Na1 W2 93.5(2) . .
Mn1 Na1 W2 123.1(3) 2 .
P1 Na1 W2 63.02(17) . .
O17 P1 O16 110.47(17) . .
O17 P1 O29 109.90(17) . .
O16 P1 O29 109.26(17) . .
O17 P1 O13 107.66(16) . .
O16 P1 O13 109.93(17) . .
O29 P1 O13 109.61(15) . .
O17 P1 Na1 37.57(19) . .
O16 P1 Na1 122.59(17) . .
O29 P1 Na1 72.39(19) . .
O13 P1 Na1 123.68(19) . .
O6 P2 O1 111.68(17) . .
O6 P2 O10 111.78(18) . .
O1 P2 O10 111.93(15) . .
O6 P2 O41 107.32(15) . .
O1 P2 O41 106.35(18) . .
O10 P2 O41 107.43(17) . .
P2 O1 W7 127.88(16) . .
P2 O1 W12 128.69(14) . .
W7 O1 W12 90.68(11) . .
W4 O2 Mn1 131.16(19) . 2
W3 O3 W9 163.76(16) . .
W5 O4 W11 165.1(2) . .
W5 O5 W4 121.89(14) . .
P2 O6 W10 129.80(18) . .
P2 O6 W11 127.05(19) . .
W10 O6 W11 90.89(8) . .
W1 O7 Mn1 132.13(13) . .
W1 O8 W2 150.51(18) . .
W6 O9 Na1 130.6(3) . 2
W6 O9 Mn1 128.59(14) . .
Na1 O9 Mn1 99.8(3) 2 .
P2 O10 W8 130.30(19) . .
P2 O10 W9 126.34(14) . .
W8 O10 W9 90.72(10) . .
W8 O11 W2 163.73(19) . .
W7 O12 W12 123.14(18) . .
P1 O13 W5 131.20(17) . .
P1 O13 W4 126.48(18) . .
W5 O13 W4 92.33(9) . .
W5 O14 Na1 130.8(3) . 2
W5 O14 Mn1 130.32(15) . 2
Na1 O14 Mn1 96.0(3) 2 2
W1 O15 W7 162.91(18) . .
P1 O16 W6 128.06(16) . .
P1 O16 W1 129.89(15) . .
W6 O16 W1 90.44(10) . .
P1 O17 Mn1 123.68(19) . .
P1 O17 Mn1 125.11(14) . 2
Mn1 O17 Mn1 96.25(12) . 2
P1 O17 Na1 118.8(3) . .
Mn1 O17 Na1 90.7(2) . .
Mn1 O17 Na1 93.7(2) 2 .
W8 O18 W7 153.16(15) . .
W15 O19 W13 123.7(2) . .
W10 O21 W4 165.14(19) . .
W6 O22 W1 122.96(16) . .
W13 O25 W14 122.64(17) . .
W7 O26 W13 147.5(2) . .
W15 O27 W12 153.1(2) . .
W2 O28 Na1 132.1(3) . .
P1 O29 W3 134.47(17) . .
P1 O29 W2 125.04(15) . .
W3 O29 W2 91.17(10) . .
W9 O30 W14 148.08(18) . .
W6 O31 W12 163.61(16) . .
W9 O32 W8 122.80(16) . .
W3 O33 W4 156.97(17) . .
Na1 O34 W3 130.1(3) . .
W13 O37 W8 152.72(18) . .
W11 O38 W10 122.27(13) . .
W14 O39 W10 152.44(15) . .
W12 O40 W11 149.64(18) . .
P2 O41 W14 124.84(19) . .
P2 O41 W13 123.98(13) . .
W14 O41 W13 91.18(10) . .
P2 O41 W15 125.83(17) . .
W14 O41 W15 89.41(9) . .
W13 O41 W15 91.02(12) . .
W14 O42 W15 123.11(15) . .
W9 O43 W10 152.7(2) . .
W3 O44 W2 122.94(17) . .
W5 O50 W6 156.37(18) . .
W11 O53 W15 151.76(15) . .
C9 N1 C5 110.3(4) . .
C9 N1 C13 112.0(5) . .
C5 N1 C13 107.1(4) . .
C9 N1 C1 106.3(4) . .
C5 N1 C1 110.8(4) . .
C13 N1 C1 110.3(4) . .
C17 N2 C29 111.8(5) . .
C17 N2 C21 110.3(5) . .
C29 N2 C21 106.9(4) . .
C17 N2 C25 107.9(4) . .
C29 N2 C25 110.3(5) . .
C21 N2 C25 109.6(5) . .
C33 N3 C41 109.0(4) . .
C33 N3 C45 111.3(4) . .
C41 N3 C45 108.8(4) . .
C33 N3 C37 108.4(4) . .
C41 N3 C37 110.7(4) . .
C45 N3 C37 108.6(4) . .
C49 N4 C53 111.4(4) . .
C49 N4 C57 107.2(4) . .
C53 N4 C57 111.2(4) . .
C49 N4 C61 110.4(4) . .
C53 N4 C61 104.6(4) . .
C57 N4 C61 112.1(4) . .
C69 N5 C73 103.2(7) . .
C69 N5 C65 109.0(8) . .
C73 N5 C65 113.9(12) . .
C69 N5 C77 109.1(9) . .
C73 N5 C77 109.7(10) . .
C65 N5 C77 111.5(7) . .
C2 C1 N1 116.2(5) . .
C1 C2 C3 114.1(6) . .
C4 C3 C2 108.8(9) . .
C6 C5 N1 113.7(5) . .
C5 C6 C7 109.5(5) . .
C8 C7 C6 115.4(7) . .
N1 C9 C10 115.8(4) . .
C11 C10 C9 111.1(5) . .
C12 C11 C10 113.3(6) . .
C14 C13 N1 117.0(6) . .
C13 C14 C15 106.3(11) . .
N2 C17 C18 115.8(4) . .
C17 C18 C19 108.1(4) . .
C20 C19 C18 112.3(5) . .
C22 C21 N2 115.8(4) . .
C23 C22 C21 110.7(5) . .
C24 C23 C22 110.6(6) . .
C26 C25 N2 114.9(6) . .
C27 C26 C25 120.4(9) . .
C26 C27 C28 118.5(10) . .
N2 C29 C30 115.0(4) . .
C31 C30 C29 112.7(5) . .
C32 C31 C30 114.3(6) . .
N3 C33 C34 116.7(4) . .
C33 C34 C35 111.7(5) . .
C36 C35 C34 115.1(5) . .
C38 C37 N3 116.7(4) . .
C37 C38 C39 109.5(4) . .
C40 C39 C38 110.8(5) . .
N3 C41 C42 116.6(4) . .
C41 C42 C43 111.2(4) . .
C44 C43 C42 113.6(5) . .
C46 C45 N3 114.1(4) . .
C45 C46 C47 111.0(5) . .
C48 C47 C46 115.8(6) . .
C50 C49 N4 116.0(5) . .
C51 C50 C49 112.9(6) . .
C52 C51 C50 112.1(8) . .
C54 C53 N4 116.0(5) . .
C55 C54 C53 109.4(5) . .
C56 C55 C54 111.1(6) . .
C58 C57 N4 114.8(5) . .
C59 C58 C57 111.8(6) . .
C58 C59 C60 112.5(7) . .
C62 C61 N4 114.5(4) . .
C63 C62 C61 110.7(4) . .
C62 C63 C64 113.2(5) . .
C66 C65 N5 122.2(8) . .
C65 C66 C67 113.6(16) . .
N5 C69 C70 116.4(7) . .
C71 C70 C69 120.3(11) . .
C72 C71 C70 120.8(16) . .
C74 C73 N5 110.8(12) . .
C78 C77 N5 123.4(8) . .
C77 C78 C79 120.2(12) . .
N6 C81 C82 179.3(12) . .
N7 C83 C84 179.6(11) . .
N8 C85 C86 179.0(11) . .
N9 C87 C88 175.2(9) . .
N10 C89 C90 170.6(18) . .
N11 C91 C92 169(2) . .

loop_
_geom_bond_atom_site_label_1
_geom_bond_atom_site_label_2
_geom_bond_distance
_geom_bond_site_symmetry_2
W1 O48 1.704(3) .
W1 O15 1.851(3) .
W1 O8 1.876(3) .
W1 O22 1.926(3) .
W1 O7 2.016(3) .
W1 O16 2.383(3) .
W2 O55 1.712(3) .
W2 O28 1.776(3) .
W2 O8 1.912(3) .
W2 O44 1.932(3) .
W2 O11 2.118(3) .
W2 O29 2.415(2) .
W2 Na1 3.416(9) .
W3 O36 1.714(4) .
W3 O3 1.813(3) .
W3 O33 1.867(3) .
W3 O44 1.897(3) .
W3 O34 2.212(3) .
W3 O29 2.293(3) .
W4 O23 1.724(3) .
W4 O2 1.776(3) .
W4 O5 1.916(3) .
W4 O33 1.918(3) .
W4 O21 2.076(3) .
W4 O13 2.327(3) .
W5 O20 1.706(3) .
W5 O4 1.851(3) .
W5 O50 1.900(3) .
W5 O5 1.911(3) .
W5 O14 2.053(3) .
W5 O13 2.311(3) .
W6 O24 1.705(3) .
W6 O31 1.887(3) .
W6 O22 1.899(2) .
W6 O50 1.900(3) .
W6 O9 1.981(3) .
W6 O16 2.351(3) .
W7 O46 1.703(3) .
W7 O26 1.886(3) .
W7 O18 1.901(3) .
W7 O12 1.906(3) .
W7 O15 1.960(3) .
W7 O1 2.341(3) .
W8 O45 1.716(3) .
W8 O11 1.787(3) .
W8 O18 1.886(3) .
W8 O32 1.932(3) .
W8 O37 2.071(3) .
W8 O10 2.339(2) .
W9 O51 1.708(4) .
W9 O30 1.851(3) .
W9 O32 1.888(3) .
W9 O43 1.893(3) .
W9 O3 1.996(3) .
W9 O10 2.375(3) .
W10 O54 1.719(3) .
W10 O21 1.794(3) .
W10 O43 1.906(3) .
W10 O38 1.937(3) .
W10 O39 2.043(3) .
W10 O6 2.316(3) .
W11 O49 1.700(3) .
W11 O53 1.866(3) .
W11 O38 1.893(3) .
W11 O40 1.915(3) .
W11 O4 1.955(3) .
W11 O6 2.389(3) .
W12 O35 1.701(4) .
W12 O40 1.878(3) .
W12 O31 1.896(3) .
W12 O12 1.906(3) .
W12 O27 1.934(3) .
W12 O1 2.372(3) .
W13 O52 1.710(3) .
W13 O37 1.825(3) .
W13 O25 1.897(3) .
W13 O26 1.954(3) .
W13 O19 2.007(3) .
W13 O41 2.381(3) .
W14 O56 1.717(3) .
W14 O39 1.841(3) .
W14 O42 1.889(4) .
W14 O30 1.955(3) .
W14 O25 1.977(3) .
W14 O41 2.377(3) .
W15 O47 1.714(4) .
W15 O19 1.861(3) .
W15 O27 1.884(3) .
W15 O42 1.933(3) .
W15 O53 1.964(3) .
W15 O41 2.400(3) .
Mn1 O7 2.114(3) .
Mn1 O2 2.122(3) 2
Mn1 O9 2.176(3) .
Mn1 O17 2.209(3) .
Mn1 O17 2.217(3) 2
Mn1 O14 2.220(3) 2
Mn1 Na1 3.235(9) .
Mn1 Na1 3.321(8) 2
Na1 O28 1.961(9) .
Na1 O34 2.037(8) .
Na1 O14 2.134(9) 2
Na1 O9 2.166(9) 2
Na1 O17 2.335(9) .
Na1 Mn1 3.321(8) 2
Na1 P1 3.354(9) .
P1 O17 1.532(3) .
P1 O16 1.539(3) .
P1 O29 1.548(3) .
P1 O13 1.556(2) .
P2 O6 1.519(3) .
P2 O1 1.528(3) .
P2 O10 1.531(3) .
P2 O41 1.566(3) .
O2 Mn1 2.122(3) 2
O9 Na1 2.166(9) 2
O14 Na1 2.134(9) 2
O14 Mn1 2.220(3) 2
O17 Mn1 2.217(3) 2
N1 C9 1.514(7) .
N1 C5 1.522(7) .
N1 C13 1.531(7) .
N1 C1 1.532(6) .
N2 C17 1.506(7) .
N2 C29 1.517(7) .
N2 C21 1.526(7) .
N2 C25 1.532(7) .
N3 C33 1.503(7) .
N3 C41 1.514(5) .
N3 C45 1.525(6) .
N3 C37 1.529(6) .
N4 C49 1.511(7) .
N4 C53 1.529(6) .
N4 C57 1.529(6) .
N4 C61 1.531(7) .
N5 C69 1.479(10) .
N5 C73 1.480(13) .
N5 C65 1.506(11) .
N5 C77 1.511(11) .
N6 C81 1.140(9) .
N7 C83 1.171(9) .
N8 C85 1.162(9) .
N9 C87 1.168(13) .
N10 C89 1.178(12) .
N11 C91 1.164(12) .
C1 C2 1.499(8) .
C2 C3 1.521(10) .
C3 C4 1.512(11) .
C5 C6 1.507(7) .
C6 C7 1.526(9) .
C7 C8 1.435(10) .
C9 C10 1.521(6) .
C10 C11 1.498(8) .
C11 C12 1.490(7) .
C13 C14 1.509(10) .
C14 C15 1.546(15) .
C17 C18 1.509(7) .
C18 C19 1.523(8) .
C19 C20 1.502(8) .
C21 C22 1.524(9) .
C22 C23 1.505(8) .
C23 C24 1.495(11) .
C25 C26 1.505(11) .
C26 C27 1.451(11) .
C27 C28 1.474(13) .
C29 C30 1.519(8) .
C30 C31 1.512(9) .
C31 C32 1.478(11) .
C33 C34 1.506(7) .
C34 C35 1.523(8) .
C35 C36 1.495(7) .
C37 C38 1.506(6) .
C38 C39 1.521(7) .
C39 C40 1.516(7) .
C41 C42 1.517(7) .
C42 C43 1.524(6) .
C43 C44 1.504(8) .
C45 C46 1.508(7) .
C46 C47 1.532(8) .
C47 C48 1.506(9) .
C49 C50 1.499(7) .
C50 C51 1.496(9) .
C51 C52 1.462(10) .
C53 C54 1.523(8) .
C54 C55 1.500(7) .
C55 C56 1.481(9) .
C57 C58 1.507(8) .
C58 C59 1.505(8) .
C59 C60 1.505(11) .
C61 C62 1.514(6) .
C62 C63 1.510(8) .
C63 C64 1.513(7) .
C65 C66 1.479(15) .
C66 C67 1.501(14) .
C69 C70 1.482(13) .
C70 C71 1.471(12) .
C71 C72 1.443(15) .
C73 C74 1.441(13) .
C77 C78 1.493(14) .
C78 C79 1.515(15) .
C81 C82 1.472(8) .
C83 C84 1.475(11) .
C85 C86 1.469(9) .
C87 C88 1.509(11) .
C89 C90 1.466(11) .
C91 C92 1.483(13) .
